data_7711456
loop_
_publ_author_name
'Mol\<canov, Lidija'
'\<Senjug, Pavla'
'Bari\<si\'c, Dario'
'Paji\'c, Damir'
'Mol\<canov, Kre\<simir'
'Juri\'c, Marijana'

_publ_section_title
;
 Oxalate-based [CuIICrIII] coordination compounds affected by the
 tridentate ligand, simple anion, and reactant ratio: structural and
 magnetic features
;
_journal_name_full 'Dalton Transactions'
_journal_paper_doi 10.1039/D2DT01949C
_journal_year 2022
_chemical_formula_sum 'C38 H30 Cr Cu2 N7 O21'
_chemical_formula_weight 1099.79
_space_group_IT_number 13
_space_group_name_Hall '-P 2yc'
_space_group_name_H-M_alt 'P 1 2/c 1'
_symmetry_cell_setting monoclinic
_symmetry_space_group_name_Hall '-P 2yc'
_symmetry_space_group_name_H-M 'P 1 2/c 1'
_atom_sites_solution_hydrogens mixed
_audit_creation_date 2021-11-02T14:46:49-00:00
_audit_creation_method 'WinGX routine CIF_UPDATE'
_audit_update_record
;
2022-09-06 deposited with the CCDC.	2022-10-05 downloaded from the CCDC.
;
_cell_angle_alpha 90
_cell_angle_beta 96.663(4)
_cell_angle_gamma 90
_cell_formula_units_Z 2
_cell_length_a 10.8670(5)
_cell_length_b 8.6697(3)
_cell_length_c 23.7339(9)
_cell_measurement_reflns_used 4805
_cell_measurement_temperature 293(2)
_cell_measurement_theta_max 75.773
_cell_measurement_theta_min 3.727
_cell_volume 2220.95(15)
_computing_cell_refinement 'CrysAlisPro 1.171.39.46 (Rigaku OD, 2018)'
_computing_data_collection 'CrysAlisPro 1.171.39.46 (Rigaku OD, 2018)'
_computing_data_reduction 'CrysAlisPro 1.171.39.46 (Rigaku OD, 2018)'
_computing_structure_refinement 'SHELXL-2017/1 (Sheldrick, 2017)'
_computing_structure_solution 'SHELXT 2018/2 (Sheldrick, 2018)'
_diffrn_ambient_temperature 293(2)
_diffrn_detector_area_resol_mean 10.4323
_diffrn_measured_fraction_theta_full 0.998
_diffrn_measured_fraction_theta_max 0.983
_diffrn_measurement_device_type 'Xcalibur, Ruby, Nova'
_diffrn_measurement_method '\w scans'
_diffrn_radiation_monochromator mirror
_diffrn_radiation_type CuK\a
_diffrn_radiation_wavelength 1.54184
_diffrn_reflns_av_R_equivalents 0.0432
_diffrn_reflns_av_unetI/netI 0.0533
_diffrn_reflns_Laue_measured_fraction_full 0.998
_diffrn_reflns_Laue_measured_fraction_max 0.983
_diffrn_reflns_limit_h_max 12
_diffrn_reflns_limit_h_min -13
_diffrn_reflns_limit_k_max 7
_diffrn_reflns_limit_k_min -10
_diffrn_reflns_limit_l_max 27
_diffrn_reflns_limit_l_min -29
_diffrn_reflns_number 11112
_diffrn_reflns_point_group_measured_fraction_full 0.998
_diffrn_reflns_point_group_measured_fraction_max 0.983
_diffrn_reflns_theta_full 67.684
_diffrn_reflns_theta_max 75.976
_diffrn_reflns_theta_min 3.75
_diffrn_source 'micro-focus sealed X-ray tube'
_exptl_absorpt_coefficient_mu 3.897
_exptl_absorpt_correction_T_max 1
_exptl_absorpt_correction_T_min 0.33453
_exptl_absorpt_correction_type multi-scan
_exptl_absorpt_process_details
;
        CrysAlisPro 1.171.39.46 (Rigaku Oxford Diffraction, 2018)
        Empirical absorption correction using spherical harmonics,
 implemented in SCALE3 ABSPACK scaling algorithm.
;
_exptl_crystal_colour black
_exptl_crystal_density_diffrn 1.645
_exptl_crystal_description prism
_exptl_crystal_F_000 1114
_exptl_crystal_size_max 0.34
_exptl_crystal_size_mid 0.12
_exptl_crystal_size_min 0.06
_refine_diff_density_max 1.402
_refine_diff_density_min -0.646
_refine_diff_density_rms 0.151
_refine_ls_extinction_method none
_refine_ls_goodness_of_fit_ref 1.14
_refine_ls_hydrogen_treatment mixed
_refine_ls_matrix_type full
_refine_ls_number_parameters 378
_refine_ls_number_reflns 4567
_refine_ls_number_restraints 20
_refine_ls_restrained_S_all 1.151
_refine_ls_R_factor_all 0.0916
_refine_ls_R_factor_gt 0.0844
_refine_ls_shift/su_max 0.025
_refine_ls_shift/su_mean 0.001
_refine_ls_structure_factor_coef Fsqd
_refine_ls_weighting_details 'w=1/[\s^2^(Fo^2^)+(0.2000P)^2^] where P=(Fo^2^+2Fc^2^)/3'
_refine_ls_weighting_scheme calc
_refine_ls_wR_factor_ref 0.2689
_reflns_number_gt 3888
_reflns_number_total 4567
_reflns_threshold_expression 'I > 2\s(I)'
_cod_data_source_file d2dt01949c2.cif
_cod_data_source_block lidija_p100
_cod_original_sg_symbol_H-M 'P 2/c'
_cod_database_code 7711456

loop_
_space_group_symop_id
_space_group_symop_operation_xyz
1 x,y,z
2 -x,y,1/2-z
3 -x,-y,-z
4 x,-y,1/2+z

loop_
_atom_site_label
_atom_site_fract_x
_atom_site_fract_y
_atom_site_fract_z
_atom_site_U_iso_or_equiv
_atom_site_adp_type
_atom_site_calc_flag
_atom_site_occupancy
_atom_site_disorder_assembly
_atom_site_disorder_group
_atom_site_type_symbol
Cu1 0.24801(6) 0.25332(6) 0.58859(3) 0.0563(3) Uani d 1 . . Cu
Cr1 0 0.50304(9) 0.75 0.0514(3) Uani d 1 . . Cr
O1 0.2268(3) 0.2483(3) 0.66979(14) 0.0616(8) Uani d 1 . . O
O2 0.0554(3) 0.3948(3) 0.59300(12) 0.0595(7) Uani d 1 . . O
O3 -0.0297(3) 0.4940(3) 0.66649(12) 0.0569(7) Uani d 1 . . O
O4 0.1295(3) 0.3478(3) 0.73863(12) 0.0570(7) Uani d 1 . . O
O5A 0.5398(14) 0.1023(11) 0.5633(4) 0.087(3) Uani d 0.374(7) A 1 O
O6A 0.6204(11) 0.2459(13) 0.6333(6) 0.086(3) Uani d 0.374(7) A 1 O
O7A 0.4403(8) 0.1360(12) 0.6314(4) 0.0553(18) Uani d 0.374(7) A 1 O
O5B 0.491(4) 0.164(4) 0.5761(11) 0.087(3) Uani d 0.126(7) A 2 O
O6B 0.641(3) 0.167(4) 0.6406(16) 0.086(3) Uani d 0.126(7) A 2 O
O7B 0.439(3) 0.118(4) 0.6484(11) 0.0553(18) Uani d 0.126(7) A 2 O
O7 0.1191(4) 0.6716(4) 0.74564(14) 0.0698(8) Uani d 1 . . O
O8 0.1246(7) 0.9282(5) 0.7430(2) 0.1104(18) Uani d 1 . . O
O9 0.3834(3) 0.0494(5) 0.74247(14) 0.0698(8) Uani d 1 . . O
H9A 0.437117 0.114541 0.74861 0.105 Uiso d 1 . . H
O10 0.377(2) 0.557(3) 0.7765(8) 0.178(8) Uani d 0.5 . . O
H10 0.414881 0.473484 0.778491 0.22(4) Uiso d 1 . . H
O11 0.0896(5) 1.1356(4) 0.83777(18) 0.0902(12) Uani d 1 . . O
H11A 0.048542 1.179767 0.803566 0.135 Uiso d 1 . . H
H11B 0.128254 1.047163 0.822994 0.135 Uiso d 1 . . H
O12 0.4530(14) 0.294(3) 0.7553(7) 0.199(10) Uani d 0.5 . . O
N1 0.3271(4) 0.4645(5) 0.58350(18) 0.0642(9) Uani d 1 . . N
N2 0.2564(3) 0.2626(4) 0.50809(16) 0.0538(7) Uani d 1 . . N
N3 0.1792(3) 0.0437(4) 0.56589(14) 0.0544(7) Uani d 1 . . N
N4A 0.5389(8) 0.1565(10) 0.6124(4) 0.0398(19) Uani d 0.374(7) A 1 N
N4B 0.531(2) 0.148(3) 0.6263(13) 0.0398(19) Uani d 0.126(7) A 2 N
C1 0.3644(5) 0.5623(7) 0.6264(3) 0.0786(13) Uani d 1 . . C
H1 0.358787 0.531418 0.663545 0.094 Uiso calc 1 . . H
C2 0.4108(5) 0.7072(7) 0.6165(3) 0.0881(18) Uani d 1 . . C
H2 0.43597 0.77291 0.646585 0.106 Uiso calc 1 . . H
C3 0.4192(5) 0.7530(5) 0.5613(4) 0.0835(18) Uani d 1 . . C
H3 0.449013 0.850619 0.553879 0.1 Uiso calc 1 . . H
C4 0.3829(5) 0.6521(6) 0.5172(3) 0.0765(13) Uani d 1 . . C
H4 0.389602 0.680275 0.479846 0.092 Uiso calc 1 . . H
C5 0.3368(4) 0.5099(5) 0.5293(2) 0.0646(11) Uani d 1 . . C
C6 0.2940(4) 0.3954(5) 0.4858(2) 0.0589(9) Uani d 1 . . C
C7 0.2936(5) 0.4086(7) 0.4278(2) 0.0723(12) Uani d 1 . . C
H7 0.318374 0.499659 0.411744 0.087 Uiso calc 1 . . H
C8 0.2552(5) 0.2830(8) 0.3940(2) 0.0762(12) Uani d 1 . . C
H8 0.254514 0.290169 0.354912 0.091 Uiso calc 1 . . H
C9 0.2180(5) 0.1472(6) 0.41756(19) 0.0673(11) Uani d 1 . . C
H9 0.193623 0.062425 0.39498 0.081 Uiso calc 1 . . H
C10 0.2184(4) 0.1418(5) 0.47602(17) 0.0552(8) Uani d 1 . . C
C11 0.1743(4) 0.0138(5) 0.51000(18) 0.0551(9) Uani d 1 . . C
C12 0.1291(4) -0.1254(5) 0.4865(2) 0.0623(10) Uani d 1 . . C
H12 0.127649 -0.144771 0.447893 0.075 Uiso calc 1 . . H
C13 0.0863(5) -0.2342(5) 0.5225(2) 0.0659(11) Uani d 1 . . C
H13 0.05517 -0.327899 0.508048 0.079 Uiso calc 1 . . H
C14 0.0900(5) -0.2036(5) 0.5788(2) 0.0698(11) Uani d 1 . . C
H14 0.060936 -0.27563 0.603104 0.084 Uiso calc 1 . . H
C15 0.1385(4) -0.0615(5) 0.5999(2) 0.0618(9) Uani d 1 . . C
H15 0.142092 -0.040967 0.63856 0.074 Uiso calc 1 . . H
C16 0.0477(4) 0.4099(4) 0.64343(16) 0.0508(8) Uani d 1 . . C
C17 0.1423(4) 0.3278(4) 0.68694(16) 0.0528(8) Uani d 1 . . C
C18 0.0714(7) 0.8055(5) 0.7471(2) 0.0771(14) Uani d 1 . . C
C19 0.387(2) -0.112(2) 0.7601(11) 0.204(17) Uani d 0.5 . . C
C20 0.372(3) 0.717(3) 0.7547(10) 0.138(7) Uani d 0.5 . . C

loop_
_atom_site_aniso_label
_atom_site_aniso_U_11
_atom_site_aniso_U_22
_atom_site_aniso_U_33
_atom_site_aniso_U_12
_atom_site_aniso_U_13
_atom_site_aniso_U_23
Cu1 0.0696(5) 0.0470(4) 0.0531(4) 0.0005(2) 0.0108(3) -0.00506(19)
Cr1 0.0721(6) 0.0370(5) 0.0465(5) 0 0.0121(4) 0
O1 0.0733(19) 0.0574(16) 0.0538(16) 0.0162(13) 0.0056(13) -0.0035(11)
O2 0.0770(18) 0.0571(14) 0.0446(14) 0.0041(13) 0.0075(12) -0.0003(10)
O3 0.0766(18) 0.0487(14) 0.0462(14) 0.0110(11) 0.0111(12) 0.0043(9)
O4 0.0742(17) 0.0508(13) 0.0457(13) 0.0085(12) 0.0052(11) 0.0016(10)
O5A 0.138(10) 0.059(5) 0.075(6) -0.018(6) 0.058(6) -0.001(4)
O6A 0.084(6) 0.063(7) 0.111(8) -0.034(5) 0.016(5) 0.007(6)
O7A 0.057(3) 0.077(5) 0.034(5) 0.006(3) 0.018(3) 0.030(4)
O5B 0.138(10) 0.059(5) 0.075(6) -0.018(6) 0.058(6) -0.001(4)
O6B 0.084(6) 0.063(7) 0.111(8) -0.034(5) 0.016(5) 0.007(6)
O7B 0.057(3) 0.077(5) 0.034(5) 0.006(3) 0.018(3) 0.030(4)
O7 0.093(2) 0.0507(15) 0.0677(18) -0.0137(15) 0.0180(16) 0.0003(13)
O8 0.173(5) 0.057(2) 0.104(3) -0.037(3) 0.031(3) 0.001(2)
O9 0.0696(18) 0.086(2) 0.0527(15) 0.0040(16) 0.0019(13) 0.0233(16)
O10 0.147(15) 0.24(2) 0.142(14) -0.014(18) -0.014(11) -0.053(17)
O11 0.139(4) 0.0586(18) 0.075(2) 0.008(2) 0.022(2) 0.0065(16)
O12 0.104(8) 0.39(3) 0.099(9) -0.018(13) -0.023(9) 0.067(15)
N1 0.0634(19) 0.0541(17) 0.077(2) -0.0033(16) 0.0147(16) -0.0096(17)
N2 0.0556(17) 0.0486(16) 0.0588(19) 0.0058(12) 0.0130(14) 0.0006(12)
N3 0.0608(17) 0.0444(14) 0.0583(18) 0.0057(13) 0.0078(13) -0.0015(13)
N4A 0.043(3) 0.029(2) 0.051(6) 0.002(2) 0.021(3) 0.012(3)
N4B 0.043(3) 0.029(2) 0.051(6) 0.002(2) 0.021(3) 0.012(3)
C1 0.076(3) 0.073(3) 0.087(3) -0.008(2) 0.010(2) -0.017(3)
C2 0.069(3) 0.068(3) 0.126(5) -0.010(2) 0.003(3) -0.028(3)
C3 0.063(3) 0.052(2) 0.138(6) -0.0044(18) 0.017(3) -0.006(3)
C4 0.059(2) 0.059(2) 0.113(4) 0.0025(19) 0.017(2) 0.011(2)
C5 0.054(2) 0.053(2) 0.089(3) 0.0062(16) 0.0144(19) 0.0005(18)
C6 0.0516(18) 0.055(2) 0.071(2) 0.0062(15) 0.0135(16) 0.0079(17)
C7 0.067(2) 0.080(3) 0.073(3) 0.002(2) 0.016(2) 0.017(2)
C8 0.076(3) 0.095(3) 0.058(2) 0.002(3) 0.008(2) 0.006(2)
C9 0.066(2) 0.079(3) 0.057(2) -0.001(2) 0.0069(17) -0.0022(19)
C10 0.0512(18) 0.057(2) 0.057(2) 0.0055(15) 0.0066(14) -0.0040(16)
C11 0.0557(19) 0.0502(19) 0.059(2) 0.0074(15) 0.0072(16) -0.0024(14)
C12 0.062(2) 0.054(2) 0.070(2) 0.0049(16) 0.0016(17) -0.0124(17)
C13 0.064(2) 0.0474(19) 0.085(3) 0.0032(16) 0.003(2) -0.0052(18)
C14 0.068(2) 0.050(2) 0.092(3) 0.0041(19) 0.012(2) 0.013(2)
C15 0.070(2) 0.050(2) 0.067(2) 0.0043(17) 0.0155(18) 0.0062(17)
C16 0.066(2) 0.0397(15) 0.0471(17) 0.0006(14) 0.0072(14) 0.0013(12)
C17 0.064(2) 0.0426(15) 0.0520(18) 0.0017(15) 0.0065(15) 0.0022(13)
C18 0.133(5) 0.044(2) 0.056(2) -0.010(2) 0.016(2) -0.0026(17)
C19 0.099(13) 0.39(5) 0.122(16) -0.07(2) 0.021(11) -0.04(3)
C20 0.142(18) 0.139(16) 0.131(17) -0.001(15) 0.007(14) -0.032(14)

loop_
_atom_type_symbol
_atom_type_description
_atom_type_scat_dispersion_real
_atom_type_scat_dispersion_imag
_atom_type_scat_source
C C 0.0181 0.0091 'International Tables Vol C Tables 4.2.6.8 and 6.1.1.4'
H H 0 0 'International Tables Vol C Tables 4.2.6.8 and 6.1.1.4'
N N 0.0311 0.018 'International Tables Vol C Tables 4.2.6.8 and 6.1.1.4'
O O 0.0492 0.0322 'International Tables Vol C Tables 4.2.6.8 and 6.1.1.4'
Cr Cr -0.1635 2.4439 'International Tables Vol C Tables 4.2.6.8 and 6.1.1.4'
Cu Cu -1.9646 0.5888 'International Tables Vol C Tables 4.2.6.8 and 6.1.1.4'

loop_
_geom_angle_atom_site_label_1
_geom_angle_atom_site_label_2
_geom_angle_atom_site_label_3
_geom_angle
_geom_angle_site_symmetry_1
_geom_angle_site_symmetry_3
_geom_angle_publ_flag
N2 Cu1 O1 175.87(14) . . ?
N2 Cu1 N3 80.27(14) . . ?
O1 Cu1 N3 99.20(14) . . ?
N2 Cu1 N1 80.46(16) . . ?
O1 Cu1 N1 100.17(15) . . ?
N3 Cu1 N1 160.61(16) . . ?
N2 Cu1 O7A 107.1(2) . . ?
O1 Cu1 O7A 77.0(2) . . ?
N3 Cu1 O7A 90.5(3) . . ?
N1 Cu1 O7A 93.0(3) . . ?
N2 Cu1 O2 99.28(12) . . ?
O1 Cu1 O2 76.73(12) . . ?
N3 Cu1 O2 99.86(12) . . ?
N1 Cu1 O2 85.46(14) . . ?
O7A Cu1 O2 153.0(2) . . ?
O7 Cr1 O7 83.8(2) . 2_556 ?
O7 Cr1 O3 90.50(14) . . ?
O7 Cr1 O3 92.91(13) 2_556 . ?
O7 Cr1 O3 92.91(13) . 2_556 ?
O7 Cr1 O3 90.50(14) 2_556 2_556 ?
O3 Cr1 O3 175.42(15) . 2_556 ?
O7 Cr1 O4 90.88(15) . . ?
O7 Cr1 O4 173.03(14) 2_556 . ?
O3 Cr1 O4 82.67(11) . . ?
O3 Cr1 O4 94.22(12) 2_556 . ?
O7 Cr1 O4 173.03(14) . 2_556 ?
O7 Cr1 O4 90.88(15) 2_556 2_556 ?
O3 Cr1 O4 94.22(12) . 2_556 ?
O3 Cr1 O4 82.67(12) 2_556 2_556 ?
O4 Cr1 O4 94.80(19) . 2_556 ?
C17 O1 Cu1 118.6(3) . . ?
C16 O2 Cu1 104.7(3) . . ?
C16 O3 Cr1 114.4(2) . . ?
C17 O4 Cr1 112.6(2) . . ?
N4A O7A Cu1 122.1(6) . . ?
C18 O7 Cr1 113.9(4) . . ?
C19 O9 H9A 128.4 . . ?
C20 O10 H10 146(10) . . ?
H11A O11 H11B 101 . . ?
C1 N1 C5 118.8(5) . . ?
C1 N1 Cu1 127.8(4) . . ?
C5 N1 Cu1 113.3(3) . . ?
C10 N2 C6 122.3(4) . . ?
C10 N2 Cu1 119.2(3) . . ?
C6 N2 Cu1 118.4(3) . . ?
C15 N3 C11 119.3(4) . . ?
C15 N3 Cu1 126.6(3) . . ?
C11 N3 Cu1 114.1(3) . . ?
O7A N4A O6A 124.1(11) . . ?
O7A N4A O5A 112.9(10) . . ?
O6A N4A O5A 121.5(11) . . ?
O7B N4B O6B 138(3) . . ?
O7B N4B O5B 103(2) . . ?
O6B N4B O5B 119(3) . . ?
N1 C1 C2 121.6(6) . . ?
N1 C1 H1 119.2 . . ?
C2 C1 H1 119.2 . . ?
C1 C2 C3 119.2(6) . . ?
C1 C2 H2 120.4 . . ?
C3 C2 H2 120.4 . . ?
C2 C3 C4 119.3(5) . . ?
C2 C3 H3 120.3 . . ?
C4 C3 H3 120.3 . . ?
C5 C4 C3 119.1(6) . . ?
C5 C4 H4 120.5 . . ?
C3 C4 H4 120.5 . . ?
N1 C5 C4 121.9(5) . . ?
N1 C5 C6 114.6(4) . . ?
C4 C5 C6 123.5(5) . . ?
N2 C6 C7 119.7(4) . . ?
N2 C6 C5 112.7(4) . . ?
C7 C6 C5 127.5(4) . . ?
C6 C7 C8 118.5(5) . . ?
C6 C7 H7 120.8 . . ?
C8 C7 H7 120.8 . . ?
C9 C8 C7 121.2(5) . . ?
C9 C8 H8 119.4 . . ?
C7 C8 H8 119.4 . . ?
C8 C9 C10 117.7(5) . . ?
C8 C9 H9 121.1 . . ?
C10 C9 H9 121.1 . . ?
N2 C10 C9 120.6(4) . . ?
N2 C10 C11 112.1(4) . . ?
C9 C10 C11 127.2(4) . . ?
N3 C11 C12 122.1(4) . . ?
N3 C11 C10 114.4(3) . . ?
C12 C11 C10 123.4(4) . . ?
C13 C12 C11 118.0(4) . . ?
C13 C12 H12 121 . . ?
C11 C12 H12 121 . . ?
C14 C13 C12 119.9(4) . . ?
C14 C13 H13 120 . . ?
C12 C13 H13 120 . . ?
C13 C14 C15 119.2(5) . . ?
C13 C14 H14 120.4 . . ?
C15 C14 H14 120.4 . . ?
N3 C15 C14 121.4(4) . . ?
N3 C15 H15 119.3 . . ?
C14 C15 H15 119.3 . . ?
O2 C16 O3 127.2(4) . . ?
O2 C16 C17 119.5(4) . . ?
O3 C16 C17 113.3(3) . . ?
O1 C17 O4 123.9(4) . . ?
O1 C17 C16 119.5(4) . . ?
O4 C17 C16 116.6(3) . . ?
O8 C18 O7 126.6(7) . . ?
O8 C18 C18 119.2(5) . 2_556 ?
O7 C18 C18 114.2(3) . 2_556 ?
O9 C19 C20 158(2) . 1_545 ?
C19 C20 O10 154(2) 1_565 . ?

loop_
_geom_bond_atom_site_label_1
_geom_bond_atom_site_label_2
_geom_bond_site_symmetry_2
_geom_bond_distance
_geom_bond_publ_flag
Cu1 N2 . 1.925(4) ?
Cu1 O1 . 1.968(3) ?
Cu1 N3 . 2.015(4) ?
Cu1 N1 . 2.033(4) ?
Cu1 O7A . 2.438(8) ?
Cu1 O2 . 2.439(3) ?
Cr1 O7 . 1.963(3) ?
Cr1 O7 2_556 1.963(3) ?
Cr1 O3 . 1.972(3) ?
Cr1 O3 2_556 1.972(3) ?
Cr1 O4 . 1.988(3) ?
Cr1 O4 2_556 1.988(3) ?
O1 C17 . 1.254(5) ?
O2 C16 . 1.217(5) ?
O3 C16 . 1.282(5) ?
O4 C17 . 1.263(5) ?
O5A N4A . 1.259(12) ?
O6A N4A . 1.237(12) ?
O7A N4A . 1.222(10) ?
O5B N4B . 1.228(19) ?
O6B N4B . 1.213(18) ?
O7B N4B . 1.211(18) ?
O7 C18 . 1.273(7) ?
O8 C18 . 1.219(7) ?
O9 C19 . 1.46(2) ?
O9 H9A . 0.8129 ?
O10 C20 . 1.483(18) ?
O10 H10 . 0.83(2) ?
O11 H11A . 0.960(10) ?
O11 H11B . 0.9598 ?
O12 O12 2_656 1.08(3) ?
N1 C1 . 1.350(7) ?
N1 C5 . 1.360(7) ?
N2 C10 . 1.332(5) ?
N2 C6 . 1.350(6) ?
N3 C15 . 1.328(6) ?
N3 C11 . 1.346(6) ?
C1 C2 . 1.384(9) ?
C1 H1 . 0.93 ?
C2 C3 . 1.381(11) ?
C2 H2 . 0.93 ?
C3 C4 . 1.387(9) ?
C3 H3 . 0.93 ?
C4 C5 . 1.374(7) ?
C4 H4 . 0.93 ?
C5 C6 . 1.469(7) ?
C6 C7 . 1.381(7) ?
C7 C8 . 1.387(9) ?
C7 H7 . 0.93 ?
C8 C9 . 1.383(8) ?
C8 H8 . 0.93 ?
C9 C10 . 1.388(6) ?
C9 H9 . 0.93 ?
C10 C11 . 1.483(6) ?
C11 C12 . 1.395(6) ?
C12 C13 . 1.388(7) ?
C12 H12 . 0.93 ?
C13 C14 . 1.359(8) ?
C13 H13 . 0.93 ?
C14 C15 . 1.409(7) ?
C14 H14 . 0.93 ?
C15 H15 . 0.93 ?
C16 C17 . 1.543(5) ?
C18 C18 2_556 1.575(14) ?
C19 C20 1_545 1.50(3) ?

loop_
_geom_torsion_atom_site_label_1
_geom_torsion_atom_site_label_2
_geom_torsion_atom_site_label_3
_geom_torsion_atom_site_label_4
_geom_torsion
_geom_torsion_site_symmetry_1
_geom_torsion_site_symmetry_2
_geom_torsion_site_symmetry_3
_geom_torsion_site_symmetry_4
_geom_torsion_publ_flag
Cu1 O7A N4A O6A 102.0(11) . . . . ?
Cu1 O7A N4A O5A -64.3(11) . . . . ?
C5 N1 C1 C2 0.6(8) . . . . ?
Cu1 N1 C1 C2 -176.3(4) . . . . ?
N1 C1 C2 C3 0.0(9) . . . . ?
C1 C2 C3 C4 -1.0(9) . . . . ?
C2 C3 C4 C5 1.4(8) . . . . ?
C1 N1 C5 C4 -0.2(7) . . . . ?
Cu1 N1 C5 C4 177.1(4) . . . . ?
C1 N1 C5 C6 179.9(4) . . . . ?
Cu1 N1 C5 C6 -2.8(5) . . . . ?
C3 C4 C5 N1 -0.8(7) . . . . ?
C3 C4 C5 C6 179.1(4) . . . . ?
C10 N2 C6 C7 0.1(6) . . . . ?
Cu1 N2 C6 C7 -176.0(3) . . . . ?
C10 N2 C6 C5 -177.5(4) . . . . ?
Cu1 N2 C6 C5 6.4(5) . . . . ?
N1 C5 C6 N2 -2.1(5) . . . . ?
C4 C5 C6 N2 178.0(4) . . . . ?
N1 C5 C6 C7 -179.5(4) . . . . ?
C4 C5 C6 C7 0.7(7) . . . . ?
N2 C6 C7 C8 -0.7(7) . . . . ?
C5 C6 C7 C8 176.5(5) . . . . ?
C6 C7 C8 C9 0.1(8) . . . . ?
C7 C8 C9 C10 1.1(8) . . . . ?
C6 N2 C10 C9 1.1(6) . . . . ?
Cu1 N2 C10 C9 177.1(3) . . . . ?
C6 N2 C10 C11 -176.3(4) . . . . ?
Cu1 N2 C10 C11 -0.3(5) . . . . ?
C8 C9 C10 N2 -1.7(7) . . . . ?
C8 C9 C10 C11 175.4(5) . . . . ?
C15 N3 C11 C12 -0.8(6) . . . . ?
Cu1 N3 C11 C12 -179.9(3) . . . . ?
C15 N3 C11 C10 178.1(4) . . . . ?
Cu1 N3 C11 C10 -1.0(4) . . . . ?
N2 C10 C11 N3 0.9(5) . . . . ?
C9 C10 C11 N3 -176.3(4) . . . . ?
N2 C10 C11 C12 179.7(4) . . . . ?
C9 C10 C11 C12 2.5(7) . . . . ?
N3 C11 C12 C13 1.0(6) . . . . ?
C10 C11 C12 C13 -177.7(4) . . . . ?
C11 C12 C13 C14 -0.4(7) . . . . ?
C12 C13 C14 C15 -0.5(7) . . . . ?
C11 N3 C15 C14 -0.2(6) . . . . ?
Cu1 N3 C15 C14 178.8(3) . . . . ?
C13 C14 C15 N3 0.8(7) . . . . ?
Cu1 O2 C16 O3 170.2(3) . . . . ?
Cu1 O2 C16 C17 -6.8(4) . . . . ?
Cr1 O3 C16 O2 -174.0(3) . . . . ?
Cr1 O3 C16 C17 3.2(4) . . . . ?
Cu1 O1 C17 O4 -171.2(3) . . . . ?
Cu1 O1 C17 C16 7.8(5) . . . . ?
Cr1 O4 C17 O1 172.1(3) . . . . ?
Cr1 O4 C17 C16 -6.9(4) . . . . ?
O2 C16 C17 O1 1.0(6) . . . . ?
O3 C16 C17 O1 -176.4(4) . . . . ?
O2 C16 C17 O4 -180.0(4) . . . . ?
O3 C16 C17 O4 2.6(5) . . . . ?
Cr1 O7 C18 O8 -177.3(5) . . . . ?
Cr1 O7 C18 C18 0.9(6) . . . 2_556 ?
